data_4026967
loop_
_publ_author_name
'John A. Malona'
'Kevin Cariou'
'William T. Spencer'
'Alison J. Frontier'

_publ_section_title
;
 Total Synthesis of (\+-)-Rocaglamide via Oxidation-Initiated Nazarov
 Cyclization
;
_journal_name_full 'Journal of Organic Chemistry'
_journal_page_first 1891
_journal_page_last 1908
_journal_paper_doi 10.1021/jo202366c
_journal_volume 77
_journal_year 2012
_chemical_formula_moiety 'C26 H22 O6'
_chemical_formula_sum 'C26 H22 O6'
_chemical_formula_weight 430.44
_chemical_name_common frojm06
_chemical_name_systematic
;
 ?
;
_space_group_IT_number 14
_symmetry_cell_setting monoclinic
_symmetry_space_group_name_Hall '-P 2yn'
_symmetry_space_group_name_H-M 'P 1 21/n 1'
_atom_sites_solution_hydrogens geom
_atom_sites_solution_primary direct
_atom_sites_solution_secondary difmap
_audit_creation_method SHELXL-97
_cell_angle_alpha 90.00
_cell_angle_beta 96.663(2)
_cell_angle_gamma 90.00
_cell_formula_units_Z 4
_cell_length_a 11.3933(12)
_cell_length_b 9.5780(10)
_cell_length_c 20.154(2)
_cell_measurement_reflns_used 4067
_cell_measurement_temperature 100.0(1)
_cell_measurement_theta_max 32.17
_cell_measurement_theta_min 2.36
_cell_volume 2184.5(4)
_computing_cell_refinement 'SAINT (Bruker, 2007)'
_computing_data_collection 'APEX2 (Bruker, 2007)'
_computing_data_reduction 'SAINT (Bruker, 2007)'
_computing_molecular_graphics 'SHELXTL (Sheldrick, 2008)'
_computing_publication_material 'SHELXTL (Sheldrick, 2008)'
_computing_structure_refinement 'SHELXL-97 (Sheldrick, 2008)'
_computing_structure_solution 'SIR97 (Altomare et al., 1999)'
_diffrn_ambient_temperature 100.0(1)
_diffrn_measured_fraction_theta_full 1.000
_diffrn_measured_fraction_theta_max 1.000
_diffrn_measurement_device_type 'Bruker SMART APEX II CCD Platform'
_diffrn_measurement_method 'area detector, \w scans per \f'
_diffrn_radiation_monochromator graphite
_diffrn_radiation_source 'fine-focus sealed tube'
_diffrn_radiation_type MoK\a
_diffrn_radiation_wavelength 0.71073
_diffrn_reflns_av_R_equivalents 0.0759
_diffrn_reflns_av_sigmaI/netI 0.0560
_diffrn_reflns_limit_h_max 15
_diffrn_reflns_limit_h_min -15
_diffrn_reflns_limit_k_max 12
_diffrn_reflns_limit_k_min -12
_diffrn_reflns_limit_l_max 26
_diffrn_reflns_limit_l_min -26
_diffrn_reflns_number 29761
_diffrn_reflns_theta_full 28.28
_diffrn_reflns_theta_max 28.28
_diffrn_reflns_theta_min 1.96
_exptl_absorpt_coefficient_mu 0.093
_exptl_absorpt_correction_T_max 0.9926
_exptl_absorpt_correction_T_min 0.9709
_exptl_absorpt_correction_type multi-scan
_exptl_absorpt_process_details 'SADABS (Sheldrick, 2007)'
_exptl_crystal_colour colorless
_exptl_crystal_density_diffrn 1.309
_exptl_crystal_description block
_exptl_crystal_F_000 904
_exptl_crystal_size_max 0.32
_exptl_crystal_size_mid 0.12
_exptl_crystal_size_min 0.08
_refine_diff_density_max 0.234
_refine_diff_density_min -0.221
_refine_diff_density_rms 0.048
_refine_ls_extinction_method none
_refine_ls_goodness_of_fit_ref 1.006
_refine_ls_hydrogen_treatment refall
_refine_ls_matrix_type full
_refine_ls_number_parameters 377
_refine_ls_number_reflns 5414
_refine_ls_number_restraints 0
_refine_ls_restrained_S_all 1.006
_refine_ls_R_factor_all 0.0869
_refine_ls_R_factor_gt 0.0458
_refine_ls_shift/su_max 0.000
_refine_ls_shift/su_mean 0.000
_refine_ls_structure_factor_coef Fsqd
_refine_ls_weighting_details 'calc w=1/[\s^2^(Fo^2^)+(0.0329P)^2^+0.8404P] where P=(Fo^2^+2Fc^2^)/3'
_refine_ls_weighting_scheme calc
_refine_ls_wR_factor_gt 0.0879
_refine_ls_wR_factor_ref 0.1023
_reflns_number_gt 3535
_reflns_number_total 5414
_reflns_threshold_expression >2sigma(I)
_cod_data_source_file jo202366c_si_002.cif
_cod_data_source_block frojm06
_cod_original_cell_volume 2184.4(4)
_cod_database_code 4026967

loop_
_symmetry_equiv_pos_as_xyz
'x, y, z'
'-x+1/2, y+1/2, -z+1/2'
'-x, -y, -z'
'x-1/2, -y-1/2, z-1/2'

loop_
_atom_site_label
_atom_site_type_symbol
_atom_site_fract_x
_atom_site_fract_y
_atom_site_fract_z
_atom_site_U_iso_or_equiv
_atom_site_adp_type
_atom_site_occupancy
_atom_site_symmetry_multiplicity
_atom_site_calc_flag
O1 O 1.07026(10) 0.43998(12) 0.67707(6) 0.0228(3) Uani 1 1 d
O2 O 1.13263(10) 0.33797(12) 0.77241(6) 0.0234(3) Uani 1 1 d
O3 O 1.18726(11) 0.02353(13) 0.70742(6) 0.0237(3) Uani 1 1 d
H3O H 1.251(2) -0.037(3) 0.7180(12) 0.063(8) Uiso 1 1 d
O4 O 1.01625(11) -0.24833(13) 0.87322(6) 0.0285(3) Uani 1 1 d
O5 O 0.82015(10) 0.14869(13) 0.76999(6) 0.0279(3) Uani 1 1 d
O6 O 0.66057(11) -0.25980(13) 0.55039(7) 0.0369(3) Uani 1 1 d
C1 C 0.93317(14) 0.21117(16) 0.63565(8) 0.0177(3) Uani 1 1 d
C2 C 0.93442(14) 0.33415(16) 0.59384(8) 0.0185(3) Uani 1 1 d
C3 C 1.00438(15) 0.44016(18) 0.61638(8) 0.0210(4) Uani 1 1 d
H3 H 1.0164(15) 0.5263(19) 0.5922(8) 0.022(5) Uiso 1 1 d
C4 C 1.07147(14) 0.32696(17) 0.71896(8) 0.0192(3) Uani 1 1 d
C5 C 1.00088(14) 0.20788(16) 0.69583(8) 0.0175(3) Uani 1 1 d
C6 C 1.00465(14) 0.08546(17) 0.74109(8) 0.0183(3) Uani 1 1 d
C7 C 1.10008(14) -0.00586(17) 0.74609(8) 0.0181(3) Uani 1 1 d
C8 C 1.10570(15) -0.12259(18) 0.78770(8) 0.0205(4) Uani 1 1 d
H8 H 1.1702(16) -0.1816(18) 0.7886(8) 0.022(5) Uiso 1 1 d
C9 C 1.01523(15) -0.14351(17) 0.82667(8) 0.0209(4) Uani 1 1 d
C10 C 0.91699(16) -0.05630(18) 0.82228(9) 0.0234(4) Uani 1 1 d
H10 H 0.8567(17) -0.0736(19) 0.8483(9) 0.033(5) Uiso 1 1 d
C11 C 0.91185(14) 0.05635(17) 0.77897(8) 0.0210(4) Uani 1 1 d
C12 C 1.11440(19) -0.3425(2) 0.87869(12) 0.0331(5) Uani 1 1 d
H12A H 1.1110(16) -0.395(2) 0.8376(10) 0.028(5) Uiso 1 1 d
H12B H 1.1050(16) -0.408(2) 0.9181(10) 0.035(5) Uiso 1 1 d
H12C H 1.1936(18) -0.290(2) 0.8887(9) 0.036(5) Uiso 1 1 d
C13 C 0.71017(18) 0.1054(2) 0.79092(11) 0.0351(5) Uani 1 1 d
H13A H 0.6540(18) 0.179(2) 0.7747(10) 0.040(6) Uiso 1 1 d
H13B H 0.6874(18) 0.009(2) 0.7671(11) 0.044(6) Uiso 1 1 d
H13C H 0.7134(18) 0.099(2) 0.8410(11) 0.045(6) Uiso 1 1 d
C14 C 0.85865(14) 0.08916(16) 0.61284(8) 0.0184(3) Uani 1 1 d
C15 C 0.91095(15) -0.03639(18) 0.59844(9) 0.0231(4) Uani 1 1 d
H15 H 0.9960(16) -0.0428(17) 0.6041(8) 0.020(4) Uiso 1 1 d
C16 C 0.84260(16) -0.14967(19) 0.57650(10) 0.0289(4) Uani 1 1 d
H16 H 0.8785(18) -0.237(2) 0.5652(10) 0.042(6) Uiso 1 1 d
C17 C 0.72065(15) -0.14097(18) 0.57085(9) 0.0259(4) Uani 1 1 d
C18 C 0.66733(16) -0.01734(19) 0.58609(10) 0.0276(4) Uani 1 1 d
H18 H 0.5828(17) -0.0104(19) 0.5816(9) 0.030(5) Uiso 1 1 d
C19 C 0.73696(15) 0.09750(18) 0.60603(9) 0.0237(4) Uani 1 1 d
H19 H 0.6976(18) 0.185(2) 0.6163(10) 0.042(6) Uiso 1 1 d
C20 C 0.53551(18) -0.2615(2) 0.55239(13) 0.0377(5) Uani 1 1 d
H20A H 0.5161(19) -0.240(2) 0.5981(11) 0.047(7) Uiso 1 1 d
H20B H 0.5113(19) -0.355(2) 0.5379(11) 0.051(6) Uiso 1 1 d
H20C H 0.4950(18) -0.193(2) 0.5193(10) 0.041(6) Uiso 1 1 d
C21 C 0.86508(14) 0.34391(17) 0.52687(8) 0.0189(3) Uani 1 1 d
C22 C 0.87241(15) 0.24057(18) 0.47889(8) 0.0225(4) Uani 1 1 d
H22 H 0.9228(16) 0.1596(19) 0.4898(9) 0.027(5) Uiso 1 1 d
C23 C 0.80696(16) 0.25089(19) 0.41689(9) 0.0247(4) Uani 1 1 d
H23 H 0.8115(16) 0.1801(19) 0.3851(9) 0.028(5) Uiso 1 1 d
C24 C 0.73343(16) 0.36425(19) 0.40168(9) 0.0253(4) Uani 1 1 d
H24 H 0.6888(17) 0.370(2) 0.3588(10) 0.039(6) Uiso 1 1 d
C25 C 0.72631(16) 0.46799(19) 0.44860(9) 0.0248(4) Uani 1 1 d
H25 H 0.6751(16) 0.545(2) 0.4395(9) 0.029(5) Uiso 1 1 d
C26 C 0.79140(15) 0.45743(18) 0.51092(9) 0.0226(4) Uani 1 1 d
H26 H 0.7818(16) 0.526(2) 0.5440(9) 0.030(5) Uiso 1 1 d

loop_
_atom_site_aniso_label
_atom_site_aniso_U_11
_atom_site_aniso_U_22
_atom_site_aniso_U_33
_atom_site_aniso_U_23
_atom_site_aniso_U_13
_atom_site_aniso_U_12
O1 0.0257(6) 0.0205(6) 0.0211(6) 0.0017(5) -0.0027(5) -0.0048(5)
O2 0.0246(6) 0.0246(6) 0.0194(6) 0.0000(5) -0.0040(5) -0.0050(5)
O3 0.0209(6) 0.0247(6) 0.0264(6) 0.0073(5) 0.0060(5) 0.0034(5)
O4 0.0278(7) 0.0247(6) 0.0342(7) 0.0115(6) 0.0091(6) 0.0030(5)
O5 0.0231(6) 0.0301(7) 0.0320(7) 0.0070(6) 0.0098(5) 0.0064(5)
O6 0.0245(7) 0.0231(7) 0.0623(10) -0.0129(7) 0.0018(6) -0.0063(6)
C1 0.0170(8) 0.0172(8) 0.0193(8) -0.0013(6) 0.0036(7) 0.0024(6)
C2 0.0187(8) 0.0182(8) 0.0185(8) -0.0006(7) 0.0019(7) 0.0025(7)
C3 0.0232(9) 0.0206(9) 0.0186(8) 0.0031(7) -0.0003(7) 0.0015(7)
C4 0.0185(8) 0.0191(8) 0.0203(9) 0.0023(7) 0.0034(7) 0.0011(7)
C5 0.0158(8) 0.0174(8) 0.0196(8) -0.0008(6) 0.0035(6) 0.0005(6)
C6 0.0201(8) 0.0181(8) 0.0160(8) -0.0006(6) -0.0006(7) -0.0025(6)
C7 0.0183(8) 0.0200(8) 0.0160(8) -0.0015(7) 0.0015(6) -0.0031(7)
C8 0.0206(9) 0.0200(8) 0.0207(9) 0.0008(7) 0.0016(7) 0.0012(7)
C9 0.0242(9) 0.0168(8) 0.0216(9) 0.0016(7) 0.0015(7) -0.0023(7)
C10 0.0221(9) 0.0236(9) 0.0255(9) 0.0025(7) 0.0072(7) -0.0018(7)
C11 0.0194(8) 0.0223(9) 0.0211(8) -0.0009(7) 0.0013(7) 0.0017(7)
C12 0.0337(11) 0.0248(10) 0.0422(13) 0.0119(10) 0.0106(10) 0.0055(9)
C13 0.0253(10) 0.0415(13) 0.0407(13) 0.0114(10) 0.0131(9) 0.0091(9)
C14 0.0200(8) 0.0178(8) 0.0169(8) 0.0009(7) 0.0006(7) 0.0003(7)
C15 0.0174(9) 0.0221(9) 0.0297(10) -0.0005(7) 0.0027(7) 0.0001(7)
C16 0.0251(10) 0.0194(9) 0.0424(12) -0.0049(8) 0.0052(8) 0.0023(8)
C17 0.0238(9) 0.0197(9) 0.0332(10) -0.0043(8) -0.0007(8) -0.0036(7)
C18 0.0196(9) 0.0243(9) 0.0381(11) -0.0023(8) -0.0003(8) -0.0003(7)
C19 0.0218(9) 0.0190(9) 0.0300(10) -0.0026(7) 0.0021(7) 0.0037(7)
C20 0.0249(10) 0.0307(11) 0.0566(15) -0.0068(11) 0.0012(10) -0.0090(9)
C21 0.0201(8) 0.0200(8) 0.0165(8) 0.0011(7) 0.0016(7) -0.0024(7)
C22 0.0257(9) 0.0200(9) 0.0217(9) 0.0000(7) 0.0019(7) 0.0021(7)
C23 0.0303(10) 0.0241(9) 0.0195(9) -0.0045(8) 0.0022(8) -0.0020(8)
C24 0.0279(10) 0.0271(9) 0.0196(9) 0.0022(8) -0.0033(8) -0.0028(8)
C25 0.0250(9) 0.0217(9) 0.0264(9) 0.0038(7) -0.0022(7) 0.0025(8)
C26 0.0263(9) 0.0195(8) 0.0215(9) -0.0012(7) 0.0008(7) -0.0005(7)

loop_
_atom_type_symbol
_atom_type_description
_atom_type_scat_dispersion_real
_atom_type_scat_dispersion_imag
_atom_type_scat_source
C C 0.0033 0.0016 'International Tables Vol C Tables 4.2.6.8 and 6.1.1.4'
H H 0.0000 0.0000 'International Tables Vol C Tables 4.2.6.8 and 6.1.1.4'
O O 0.0106 0.0060 'International Tables Vol C Tables 4.2.6.8 and 6.1.1.4'

loop_
_geom_angle_atom_site_label_1
_geom_angle_atom_site_label_2
_geom_angle_atom_site_label_3
_geom_angle
C3 O1 C4 121.33(13)
C7 O3 H3O 110.1(15)
C9 O4 C12 117.26(14)
C11 O5 C13 117.19(14)
C17 O6 C20 117.82(15)
C5 C1 C2 119.63(15)
C5 C1 C14 120.16(14)
C2 C1 C14 120.21(14)
C3 C2 C1 117.72(15)
C3 C2 C21 119.61(15)
C1 C2 C21 122.63(14)
C2 C3 O1 123.37(16)
C2 C3 H3 125.8(10)
O1 C3 H3 110.8(10)
O2 C4 O1 116.09(14)
O2 C4 C5 126.52(15)
O1 C4 C5 117.38(14)
C1 C5 C4 120.50(15)
C1 C5 C6 122.66(15)
C4 C5 C6 116.83(14)
C7 C6 C11 117.92(15)
C7 C6 C5 120.58(14)
C11 C6 C5 121.48(15)
O3 C7 C6 116.41(14)
O3 C7 C8 121.63(15)
C6 C7 C8 121.95(15)
C9 C8 C7 118.23(16)
C9 C8 H8 123.0(11)
C7 C8 H8 118.8(11)
O4 C9 C8 123.16(15)
O4 C9 C10 115.17(15)
C8 C9 C10 121.66(16)
C11 C10 C9 118.87(16)
C11 C10 H10 121.1(12)
C9 C10 H10 120.0(12)
O5 C11 C10 124.35(15)
O5 C11 C6 114.39(14)
C10 C11 C6 121.25(15)
O4 C12 H12A 108.1(11)
O4 C12 H12B 107.2(11)
H12A C12 H12B 110.1(15)
O4 C12 H12C 111.6(11)
H12A C12 H12C 111.6(16)
H12B C12 H12C 108.3(15)
O5 C13 H13A 104.6(12)
O5 C13 H13B 107.3(11)
H13A C13 H13B 111.3(16)
O5 C13 H13C 112.4(12)
H13A C13 H13C 108.7(17)
H13B C13 H13C 112.3(17)
C19 C14 C15 118.71(15)
C19 C14 C1 121.12(15)
C15 C14 C1 120.16(14)
C16 C15 C14 120.59(16)
C16 C15 H15 120.7(10)
C14 C15 H15 118.7(10)
C15 C16 C17 120.25(17)
C15 C16 H16 121.1(12)
C17 C16 H16 118.7(12)
O6 C17 C18 124.26(16)
O6 C17 C16 115.95(16)
C18 C17 C16 119.78(16)
C17 C18 C19 119.48(17)
C17 C18 H18 120.1(11)
C19 C18 H18 120.4(11)
C14 C19 C18 121.13(16)
C14 C19 H19 120.5(12)
C18 C19 H19 118.3(12)
O6 C20 H20A 110.7(13)
O6 C20 H20B 104.5(13)
H20A C20 H20B 112.6(18)
O6 C20 H20C 110.8(12)
H20A C20 H20C 110.0(17)
H20B C20 H20C 108.1(17)
C26 C21 C22 118.62(15)
C26 C21 C2 120.20(15)
C22 C21 C2 121.17(15)
C23 C22 C21 120.48(16)
C23 C22 H22 120.2(11)
C21 C22 H22 119.3(11)
C22 C23 C24 120.36(17)
C22 C23 H23 119.9(11)
C24 C23 H23 119.7(11)
C25 C24 C23 119.67(17)
C25 C24 H24 121.0(12)
C23 C24 H24 119.3(12)
C24 C25 C26 120.03(17)
C24 C25 H25 120.8(11)
C26 C25 H25 119.1(11)
C25 C26 C21 120.83(16)
C25 C26 H26 119.4(11)
C21 C26 H26 119.7(11)

loop_
_geom_bond_atom_site_label_1
_geom_bond_atom_site_label_2
_geom_bond_distance
O1 C3 1.3588(19)
O1 C4 1.3719(19)
O2 C4 1.2177(19)
O3 C7 1.3612(19)
O3 H3O 0.94(3)
O4 C9 1.3732(19)
O4 C12 1.431(2)
O5 C11 1.365(2)
O5 C13 1.429(2)
O6 C17 1.367(2)
O6 C20 1.430(2)
C1 C5 1.360(2)
C1 C2 1.449(2)
C1 C14 1.486(2)
C2 C3 1.337(2)
C2 C21 1.486(2)
C3 H3 0.975(18)
C4 C5 1.442(2)
C5 C6 1.483(2)
C6 C7 1.390(2)
C6 C11 1.402(2)
C7 C8 1.395(2)
C8 C9 1.381(2)
C8 H8 0.926(18)
C9 C10 1.391(2)
C10 C11 1.385(2)
C10 H10 0.927(19)
C12 H12A 0.968(19)
C12 H12B 1.03(2)
C12 H12C 1.03(2)
C13 H13A 0.99(2)
C13 H13B 1.06(2)
C13 H13C 1.01(2)
C14 C19 1.380(2)
C14 C15 1.388(2)
C15 C16 1.378(2)
C15 H15 0.964(18)
C16 C17 1.383(2)
C16 H16 0.97(2)
C17 C18 1.382(2)
C18 C19 1.388(2)
C18 H18 0.959(19)
C19 H19 0.98(2)
C20 H20A 0.99(2)
C20 H20B 0.97(2)
C20 H20C 1.01(2)
C21 C26 1.388(2)
C21 C22 1.393(2)
C22 C23 1.382(2)
C22 H22 0.975(18)
C23 C24 1.384(3)
C23 H23 0.938(19)
C24 C25 1.381(3)
C24 H24 0.95(2)
C25 C26 1.386(2)
C25 H25 0.943(19)
C26 H26 0.952(19)

loop_
_geom_hbond_atom_site_label_D
_geom_hbond_atom_site_label_H
_geom_hbond_atom_site_label_A
_geom_hbond_distance_DH
_geom_hbond_distance_HA
_geom_hbond_distance_DA
_geom_hbond_angle_DHA
_geom_hbond_site_symmetry_A
O3 H3O O2 0.94(3) 1.78(3) 2.7095(17) 173(2) 2_746

loop_
_geom_torsion_atom_site_label_1
_geom_torsion_atom_site_label_2
_geom_torsion_atom_site_label_3
_geom_torsion_atom_site_label_4
_geom_torsion
C5 C1 C2 C3 0.7(2)
C14 C1 C2 C3 -179.06(15)
C5 C1 C2 C21 178.48(15)
C14 C1 C2 C21 -1.3(2)
C1 C2 C3 O1 -2.5(2)
C21 C2 C3 O1 179.69(15)
C4 O1 C3 C2 1.9(2)
C3 O1 C4 O2 -179.39(14)
C3 O1 C4 C5 0.5(2)
C2 C1 C5 C4 1.5(2)
C14 C1 C5 C4 -178.65(14)
C2 C1 C5 C6 -179.64(15)
C14 C1 C5 C6 0.2(2)
O2 C4 C5 C1 177.73(16)
O1 C4 C5 C1 -2.2(2)
O2 C4 C5 C6 -1.2(2)
O1 C4 C5 C6 178.95(14)
C1 C5 C6 C7 102.98(19)
C4 C5 C6 C7 -78.16(19)
C1 C5 C6 C11 -75.7(2)
C4 C5 C6 C11 103.15(18)
C11 C6 C7 O3 178.43(14)
C5 C6 C7 O3 -0.3(2)
C11 C6 C7 C8 -0.7(2)
C5 C6 C7 C8 -179.38(15)
O3 C7 C8 C9 178.42(15)
C6 C7 C8 C9 -2.5(2)
C12 O4 C9 C8 -2.7(2)
C12 O4 C9 C10 178.80(16)
C7 C8 C9 O4 -174.65(15)
C7 C8 C9 C10 3.8(3)
O4 C9 C10 C11 176.77(15)
C8 C9 C10 C11 -1.8(3)
C13 O5 C11 C10 -18.8(2)
C13 O5 C11 C6 162.37(16)
C9 C10 C11 O5 179.64(16)
C9 C10 C11 C6 -1.6(3)
C7 C6 C11 O5 -178.35(14)
C5 C6 C11 O5 0.4(2)
C7 C6 C11 C10 2.7(2)
C5 C6 C11 C10 -178.53(15)
C5 C1 C14 C19 113.06(19)
C2 C1 C14 C19 -67.1(2)
C5 C1 C14 C15 -66.4(2)
C2 C1 C14 C15 113.37(18)
C19 C14 C15 C16 1.2(3)
C1 C14 C15 C16 -179.24(16)
C14 C15 C16 C17 -2.3(3)
C20 O6 C17 C18 -7.7(3)
C20 O6 C17 C16 171.82(19)
C15 C16 C17 O6 -178.33(17)
C15 C16 C17 C18 1.2(3)
O6 C17 C18 C19 -179.60(18)
C16 C17 C18 C19 0.9(3)
C15 C14 C19 C18 0.9(3)
C1 C14 C19 C18 -178.61(16)
C17 C18 C19 C14 -2.0(3)
C3 C2 C21 C26 -53.8(2)
C1 C2 C21 C26 128.52(17)
C3 C2 C21 C22 126.09(18)
C1 C2 C21 C22 -51.6(2)
C26 C21 C22 C23 -0.4(2)
C2 C21 C22 C23 179.75(16)
C21 C22 C23 C24 0.1(3)
C22 C23 C24 C25 0.5(3)
C23 C24 C25 C26 -0.9(3)
C24 C25 C26 C21 0.6(3)
C22 C21 C26 C25 0.0(2)
C2 C21 C26 C25 179.91(16)

loop_
_cod_related_entry_id
_cod_related_entry_database
_cod_related_entry_code
1 ChemSpider 30659466
